data_7120412
loop_
_publ_author_name
'Li, Cheng-Peng'
'Zhou, Hang'
'Wang, Si'
'Chen, Jing'
'Wang, Zhongliang'
'Du, Miao'

_publ_section_title
;
 Highly efficient Cr2O72-- removal of a 3D metal--organic framework
 fabricated by tandem single-crystal to single-crystal transformations
 from a 1D coordination array
;
_journal_name_full 'Chem. Commun.'
_journal_paper_doi 10.1039/C7CC04527A
_journal_year 2017
_chemical_formula_sum 'C17 H16.5 Ag N7 O4.25'
_chemical_formula_weight 494.74
_space_group_crystal_system monoclinic
_space_group_IT_number 14
_space_group_name_Hall '-P 2yn'
_space_group_name_H-M_alt 'P 1 21/n 1'
_symmetry_space_group_name_Hall '-P 2yn'
_symmetry_space_group_name_H-M 'P 1 21/n 1'
_atom_sites_solution_hydrogens mixed
_audit_creation_method SHELXL-2014/7
_audit_update_record
;
2016-09-27 deposited with the CCDC.
2017-07-10 downloaded from the CCDC.
;
_cell_angle_alpha 90
_cell_angle_beta 98.2720(10)
_cell_angle_gamma 90
_cell_formula_units_Z 4
_cell_length_a 10.0544(6)
_cell_length_b 14.8631(9)
_cell_length_c 13.3957(8)
_cell_measurement_reflns_used 7526
_cell_measurement_temperature 173(2)
_cell_measurement_theta_max 28.27
_cell_measurement_theta_min 2.38
_cell_volume 1981.0(2)
_computing_cell_refinement 'Bruker SMART'
_computing_data_collection 'Bruker SMART'
_computing_data_reduction 'Bruker SAINT'
_computing_molecular_graphics 'Bruker SHELXTL'
_computing_publication_material 'Bruker SHELXTL'
_computing_structure_refinement 'SHELXL-2014/7 (Sheldrick, 2014)'
_computing_structure_solution 'Bruker SHELXTL'
_diffrn_ambient_temperature 173(2)
_diffrn_measured_fraction_theta_full 1.000
_diffrn_measured_fraction_theta_max 1.000
_diffrn_measurement_device_type 'CCD area detector'
_diffrn_measurement_method 'phi and omega scans'
_diffrn_radiation_type MoK\a
_diffrn_radiation_wavelength 0.71073
_diffrn_reflns_av_R_equivalents 0.0196
_diffrn_reflns_av_unetI/netI 0.0216
_diffrn_reflns_Laue_measured_fraction_full 1.000
_diffrn_reflns_Laue_measured_fraction_max 1.000
_diffrn_reflns_limit_h_max 13
_diffrn_reflns_limit_h_min -12
_diffrn_reflns_limit_k_max 10
_diffrn_reflns_limit_k_min -19
_diffrn_reflns_limit_l_max 17
_diffrn_reflns_limit_l_min -17
_diffrn_reflns_number 14413
_diffrn_reflns_point_group_measured_fraction_full 1.000
_diffrn_reflns_point_group_measured_fraction_max 1.000
_diffrn_reflns_theta_full 25.242
_diffrn_reflns_theta_max 28.271
_diffrn_reflns_theta_min 2.059
_exptl_absorpt_coefficient_mu 1.058
_exptl_absorpt_correction_type multi-scan
_exptl_absorpt_process_details SADABS
_exptl_crystal_colour colourless
_exptl_crystal_density_diffrn 1.659
_exptl_crystal_density_meas ?
_exptl_crystal_description block
_exptl_crystal_F_000 994
_exptl_crystal_size_max 0.220
_exptl_crystal_size_mid 0.210
_exptl_crystal_size_min 0.200
_exptl_transmission_factor_max 0.7457
_exptl_transmission_factor_min 0.6166
_refine_diff_density_max 1.265
_refine_diff_density_min -1.173
_refine_diff_density_rms 0.116
_refine_ls_extinction_method none
_refine_ls_goodness_of_fit_ref 1.046
_refine_ls_hydrogen_treatment constr
_refine_ls_matrix_type full
_refine_ls_number_parameters 277
_refine_ls_number_reflns 4915
_refine_ls_number_restraints 6
_refine_ls_restrained_S_all 1.046
_refine_ls_R_factor_all 0.0377
_refine_ls_R_factor_gt 0.0334
_refine_ls_shift/su_max 0.001
_refine_ls_shift/su_mean 0.000
_refine_ls_structure_factor_coef Fsqd
_refine_ls_weighting_details 'w=1/[\s^2^(Fo^2^)+(0.0498P)^2^+4.9056P] where P=(Fo^2^+2Fc^2^)/3'
_refine_ls_weighting_scheme calc
_refine_ls_wR_factor_gt 0.0951
_refine_ls_wR_factor_ref 0.0985
_reflns_Friedel_coverage 0.000
_reflns_number_gt 4347
_reflns_number_total 4915
_reflns_threshold_expression 'I > 2\s(I)'
_cod_data_source_file c7cc04527a2.cif
_cod_data_source_block 2
_cod_depositor_comments
;
The following automatic conversions were performed:

'_exptl_absorpt_correction_type' value 'MULTI-SCAN' changed to
'multi-scan' according to
/home/data/users/saulius/crontab/automatic-downloads/rss-feeds/RSC/lib/dictionaries/cif_core.dic
dictionary named 'cif_core.dic' version 2.4.2 from 2011-04-26.

'_exptl_crystal_density_meas' value 'NONE' was changed to '?' - the
value is perceived as not measured.

Automatic conversion script
Id: cif_fix_values 4973 2017-02-22 13:04:09Z antanas 
;
_cod_original_formula_sum 'C17 H16.50 Ag N7 O4.25'
_cod_database_code 7120412
_shelx_shelxl_version_number 2014/7
_shelx_space_group_comment
; 
The symmetry employed for this shelxl refinement is uniquely defined 
by the following loop, which should always be used as a source of 
symmetry information in preference to the above space-group names. 
They are only intended as comments. 
;
_shelx_estimated_absorpt_t_min 0.801
_shelx_estimated_absorpt_t_max 0.816

loop_
_space_group_symop_operation_xyz
'x, y, z'
'-x+1/2, y+1/2, -z+1/2'
'-x, -y, -z'
'x-1/2, -y-1/2, z-1/2'

loop_
_atom_site_label
_atom_site_type_symbol
_atom_site_fract_x
_atom_site_fract_y
_atom_site_fract_z
_atom_site_U_iso_or_equiv
_atom_site_adp_type
_atom_site_occupancy
_atom_site_site_symmetry_order
_atom_site_calc_flag
_atom_site_refinement_flags_posn
_atom_site_refinement_flags_adp
_atom_site_refinement_flags_occupancy
_atom_site_disorder_assembly
_atom_site_disorder_group
Ag1 Ag 0.43397(2) 0.49646(2) 0.59165(2) 0.01231(8) Uani 1 1 d . . . . .
O4 O 0.025(4) 0.7105(12) 0.5282(11) 0.0380(15) Uani 0.281(7) 1 d . . P A 1
O4' O 0.0675(6) 0.7040(4) 0.6283(4) 0.0380(15) Uani 0.469(7) 1 d . . P A 2
N1 N 0.3031(2) 0.55887(15) 0.44586(17) 0.0138(4) Uani 1 1 d . . . . .
O5 O 0.081(6) 0.717(3) 0.535(3) 0.044(3) Uani 0.087(18) 1 d . . P B 3
O5' O -0.0301(13) 0.7217(11) 0.5374(7) 0.044(3) Uani 0.413(18) 1 d . . P B 4
N2 N 0.1791(2) 0.51883(16) 0.41413(17) 0.0139(4) Uani 1 1 d . . . . .
N3 N 0.1857(2) 0.65091(14) 0.33947(16) 0.0123(4) Uani 1 1 d . . . . .
N4 N -0.2546(2) 0.52230(17) 0.30605(19) 0.0180(5) Uani 1 1 d . . . . .
N5 N 0.0402(2) 0.88088(15) 0.17545(18) 0.0162(4) Uani 1 1 d . . . . .
N6 N 0.5421(2) 0.66092(15) 0.41465(17) 0.0145(4) Uani 1 1 d . . . . .
N7 N 0.2144(5) 0.0293(3) 0.3454(4) 0.0434(6) Uani 0.863(5) 1 d D . P C 1
O1 O 0.1173(3) 0.0796(2) 0.3278(3) 0.0434(6) Uani 0.863(5) 1 d D . P C 1
O2 O 0.2083(4) -0.0346(2) 0.4045(3) 0.0434(6) Uani 0.863(5) 1 d D . P C 1
N7' N 0.188(2) 0.0211(19) 0.363(3) 0.0434(6) Uani 0.137(5) 1 d D . P C 2
O1' O 0.2999(18) 0.0020(13) 0.3458(17) 0.0434(6) Uani 0.137(5) 1 d D . P C 2
O2' O 0.1328(19) -0.0282(15) 0.4183(16) 0.0434(6) Uani 0.137(5) 1 d D . P C 2
C1 C 0.3056(3) 0.63708(17) 0.40004(19) 0.0128(5) Uani 1 1 d . . . . .
C2 C 0.1111(3) 0.57491(17) 0.35061(19) 0.0127(5) Uani 1 1 d . . . . .
C3 C 0.4209(3) 0.69978(17) 0.41339(19) 0.0132(5) Uani 1 1 d . . . . .
C4 C 0.4036(3) 0.79217(18) 0.4244(2) 0.0188(5) Uani 1 1 d . . . . .
H4 H 0.3166 0.8170 0.4249 0.023 Uiso 1 1 calc R U . . .
C5 C 0.5167(3) 0.84696(19) 0.4348(2) 0.0232(6) Uani 1 1 d . . . . .
H5 H 0.5081 0.9102 0.4415 0.028 Uiso 1 1 calc R U . . .
C6 C 0.6429(3) 0.8081(2) 0.4353(2) 0.0230(6) Uani 1 1 d . . . . .
H6 H 0.7217 0.8442 0.4419 0.028 Uiso 1 1 calc R U . . .
C7 C 0.6507(3) 0.71526(19) 0.4259(2) 0.0191(5) Uani 1 1 d . . . . .
H7 H 0.7368 0.6887 0.4274 0.023 Uiso 1 1 calc R U . . .
C8 C -0.1270(3) 0.53431(19) 0.3500(2) 0.0152(5) Uani 1 1 d . . . . .
H8 H -0.1060 0.5253 0.4208 0.018 Uiso 1 1 calc R U . . .
C9 C -0.0247(3) 0.55929(17) 0.2962(2) 0.0134(5) Uani 1 1 d . . . . .
C10 C -0.0538(3) 0.5708(2) 0.1921(2) 0.0194(5) Uani 1 1 d . . . . .
H10 H 0.0147 0.5868 0.1534 0.023 Uiso 1 1 calc R U . . .
C11 C -0.1860(3) 0.5582(2) 0.1461(2) 0.0217(6) Uani 1 1 d . . . . .
H11 H -0.2094 0.5651 0.0752 0.026 Uiso 1 1 calc R U . . .
C12 C -0.2827(3) 0.5356(2) 0.2058(2) 0.0191(5) Uani 1 1 d . . . . .
H12 H -0.3732 0.5291 0.1745 0.023 Uiso 1 1 calc R U . . .
C13 C -0.0287(3) 0.84153(19) 0.2423(2) 0.0197(6) Uani 1 1 d . . . . .
H13 H -0.1132 0.8663 0.2514 0.024 Uiso 1 1 calc R U . . .
C14 C 0.0169(3) 0.76661(19) 0.2987(2) 0.0189(5) Uani 1 1 d . . . . .
H14 H -0.0334 0.7416 0.3468 0.023 Uiso 1 1 calc R U . . .
C15 C 0.1385(3) 0.72929(17) 0.28252(19) 0.0135(5) Uani 1 1 d . . . . .
C16 C 0.2109(3) 0.76693(18) 0.2122(2) 0.0138(5) Uani 1 1 d . . . . .
H16 H 0.2928 0.7410 0.1985 0.017 Uiso 1 1 calc R U . . .
C17 C 0.1585(3) 0.84430(18) 0.1625(2) 0.0152(5) Uani 1 1 d . . . . .
H17 H 0.2094 0.8727 0.1169 0.018 Uiso 1 1 calc R U . . .
O3 O 0.9778(4) 0.8894(2) 0.4816(2) 0.0580(9) Uani 1 1 d . . . . .
H3A H 0.9742 0.8736 0.5422 0.087 Uiso 1 1 d R U . . .
H3B H 1.0409 0.9276 0.4829 0.087 Uiso 1 1 d R U . . .

loop_
_atom_site_aniso_label
_atom_site_aniso_U_11
_atom_site_aniso_U_22
_atom_site_aniso_U_33
_atom_site_aniso_U_23
_atom_site_aniso_U_13
_atom_site_aniso_U_12
Ag1 0.01029(11) 0.01088(11) 0.01537(12) -0.00150(6) 0.00049(8) -0.00105(6)
O4 0.049(3) 0.027(2) 0.035(3) 0.001(2) -0.003(2) 0.014(2)
O4' 0.049(3) 0.027(2) 0.035(3) 0.001(2) -0.003(2) 0.014(2)
N1 0.0132(10) 0.0117(10) 0.0159(10) 0.0013(8) -0.0002(8) -0.0004(8)
O5 0.032(4) 0.068(6) 0.025(3) 0.013(4) -0.013(3) -0.019(5)
O5' 0.032(4) 0.068(6) 0.025(3) 0.013(4) -0.013(3) -0.019(5)
N2 0.0116(10) 0.0140(10) 0.0157(10) 0.0008(8) 0.0000(8) -0.0003(8)
N3 0.0117(10) 0.0106(10) 0.0145(10) 0.0034(8) 0.0011(8) 0.0012(8)
N4 0.0119(11) 0.0227(11) 0.0192(12) 0.0020(9) 0.0020(9) -0.0001(9)
N5 0.0151(10) 0.0141(10) 0.0185(11) 0.0035(8) -0.0006(8) 0.0005(9)
N6 0.0152(10) 0.0117(10) 0.0161(10) 0.0017(8) 0.0004(8) -0.0014(8)
N7 0.0409(12) 0.0403(11) 0.0456(12) 0.0031(9) -0.0050(9) 0.0108(9)
O1 0.0409(12) 0.0403(11) 0.0456(12) 0.0031(9) -0.0050(9) 0.0108(9)
O2 0.0409(12) 0.0403(11) 0.0456(12) 0.0031(9) -0.0050(9) 0.0108(9)
N7' 0.0409(12) 0.0403(11) 0.0456(12) 0.0031(9) -0.0050(9) 0.0108(9)
O1' 0.0409(12) 0.0403(11) 0.0456(12) 0.0031(9) -0.0050(9) 0.0108(9)
O2' 0.0409(12) 0.0403(11) 0.0456(12) 0.0031(9) -0.0050(9) 0.0108(9)
C1 0.0120(11) 0.0120(11) 0.0140(11) 0.0009(9) 0.0009(9) 0.0021(9)
C2 0.0114(11) 0.0135(11) 0.0136(11) 0.0018(9) 0.0030(9) -0.0013(9)
C3 0.0143(12) 0.0111(11) 0.0134(11) 0.0011(9) -0.0009(9) -0.0012(9)
C4 0.0225(14) 0.0130(12) 0.0195(13) -0.0009(10) -0.0016(10) 0.0014(10)
C5 0.0332(16) 0.0106(12) 0.0247(14) -0.0008(11) 0.0005(12) -0.0039(11)
C6 0.0245(15) 0.0187(13) 0.0251(14) 0.0006(11) 0.0007(11) -0.0095(11)
C7 0.0158(13) 0.0185(13) 0.0228(13) 0.0005(11) 0.0017(10) -0.0042(10)
C8 0.0128(12) 0.0170(12) 0.0155(12) 0.0033(10) 0.0007(9) 0.0012(10)
C9 0.0119(11) 0.0118(11) 0.0161(12) 0.0015(9) 0.0004(9) -0.0002(9)
C10 0.0164(13) 0.0248(14) 0.0170(13) 0.0030(11) 0.0022(10) -0.0055(11)
C11 0.0208(14) 0.0272(15) 0.0153(13) 0.0036(11) -0.0035(10) -0.0047(12)
C12 0.0151(12) 0.0212(14) 0.0195(13) 0.0023(11) -0.0026(10) -0.0027(11)
C13 0.0155(13) 0.0189(13) 0.0253(14) 0.0058(11) 0.0047(11) 0.0063(11)
C14 0.0159(13) 0.0186(13) 0.0230(14) 0.0064(11) 0.0060(10) 0.0029(10)
C15 0.0135(12) 0.0107(11) 0.0154(12) 0.0032(9) -0.0015(9) 0.0005(9)
C16 0.0108(11) 0.0145(12) 0.0158(12) 0.0024(9) 0.0015(9) 0.0005(9)
C17 0.0155(12) 0.0145(12) 0.0151(12) 0.0028(9) 0.0006(9) -0.0015(10)
O3 0.075(2) 0.052(2) 0.0435(17) -0.0105(15) -0.0033(16) 0.0084(17)

loop_
_atom_type_symbol
_atom_type_description
_atom_type_scat_dispersion_real
_atom_type_scat_dispersion_imag
_atom_type_scat_source
C C 0.0033 0.0016 'International Tables Vol C Tables 4.2.6.8 and 6.1.1.4'
H H 0.0000 0.0000 'International Tables Vol C Tables 4.2.6.8 and 6.1.1.4'
N N 0.0061 0.0033 'International Tables Vol C Tables 4.2.6.8 and 6.1.1.4'
O O 0.0106 0.0060 'International Tables Vol C Tables 4.2.6.8 and 6.1.1.4'
Ag Ag -0.8971 1.1015 'International Tables Vol C Tables 4.2.6.8 and 6.1.1.4'

loop_
_geom_angle_atom_site_label_1
_geom_angle_atom_site_label_2
_geom_angle_atom_site_label_3
_geom_angle
_geom_angle_site_symmetry_1
_geom_angle_site_symmetry_3
N5 Ag1 N6 139.13(8) 4_676 3_666
N5 Ag1 N1 104.62(8) 4_676 .
N6 Ag1 N1 113.89(8) 3_666 .
N5 Ag1 N4 98.30(8) 4_676 3_566
N6 Ag1 N4 89.66(8) 3_666 3_566
N1 Ag1 N4 98.02(8) . 3_566
N5 Ag1 Ag1 98.26(6) 4_676 3_666
N6 Ag1 Ag1 86.86(6) 3_666 3_666
N1 Ag1 Ag1 64.28(6) . 3_666
N4 Ag1 Ag1 158.38(6) 3_566 3_666
C1 N1 N2 108.2(2) . .
C1 N1 Ag1 132.94(18) . .
N2 N1 Ag1 116.69(16) . .
C2 N2 N1 106.7(2) . .
C1 N3 C2 105.1(2) . .
C1 N3 C15 129.3(2) . .
C2 N3 C15 125.5(2) . .
C8 N4 C12 117.9(2) . .
C8 N4 Ag1 120.42(18) . 3_566
C12 N4 Ag1 120.78(19) . 3_566
C13 N5 C17 117.5(2) . .
C13 N5 Ag1 114.81(18) . 4_575
C17 N5 Ag1 127.64(18) . 4_575
C3 N6 C7 117.5(2) . .
C3 N6 Ag1 121.49(17) . 3_666
C7 N6 Ag1 120.94(19) . 3_666
O1 N7 O2 118.5(4) . .
O1' N7' O2' 119.0(14) . .
N1 C1 N3 109.6(2) . .
N1 C1 C3 124.6(2) . .
N3 C1 C3 125.8(2) . .
N2 C2 N3 110.6(2) . .
N2 C2 C9 125.5(2) . .
N3 C2 C9 123.9(2) . .
N6 C3 C4 123.2(2) . .
N6 C3 C1 115.1(2) . .
C4 C3 C1 121.8(2) . .
C5 C4 C3 118.4(3) . .
C5 C4 H4 120.8 . .
C3 C4 H4 120.8 . .
C4 C5 C6 119.3(3) . .
C4 C5 H5 120.4 . .
C6 C5 H5 120.4 . .
C7 C6 C5 118.3(3) . .
C7 C6 H6 120.8 . .
C5 C6 H6 120.8 . .
N6 C7 C6 123.4(3) . .
N6 C7 H7 118.3 . .
C6 C7 H7 118.3 . .
N4 C8 C9 122.6(2) . .
N4 C8 H8 118.7 . .
C9 C8 H8 118.7 . .
C8 C9 C10 119.2(2) . .
C8 C9 C2 119.3(2) . .
C10 C9 C2 121.5(2) . .
C9 C10 C11 118.3(3) . .
C9 C10 H10 120.8 . .
C11 C10 H10 120.8 . .
C12 C11 C10 118.7(3) . .
C12 C11 H11 120.6 . .
C10 C11 H11 120.6 . .
N4 C12 C11 123.2(3) . .
N4 C12 H12 118.4 . .
C11 C12 H12 118.4 . .
N5 C13 C14 123.5(3) . .
N5 C13 H13 118.3 . .
C14 C13 H13 118.3 . .
C13 C14 C15 117.8(3) . .
C13 C14 H14 121.1 . .
C15 C14 H14 121.1 . .
C14 C15 C16 120.3(2) . .
C14 C15 N3 118.2(2) . .
C16 C15 N3 121.5(2) . .
C15 C16 C17 117.3(2) . .
C15 C16 H16 121.4 . .
C17 C16 H16 121.4 . .
N5 C17 C16 123.6(2) . .
N5 C17 H17 118.2 . .
C16 C17 H17 118.2 . .
H3A O3 H3B 107.3 . .

loop_
_geom_bond_atom_site_label_1
_geom_bond_atom_site_label_2
_geom_bond_distance
_geom_bond_site_symmetry_2
Ag1 N5 2.319(2) 4_676
Ag1 N6 2.354(2) 3_666
Ag1 N1 2.381(2) .
Ag1 N4 2.433(2) 3_566
Ag1 Ag1 2.9566(4) 3_666
N1 C1 1.316(3) .
N1 N2 1.391(3) .
N2 C2 1.311(3) .
N3 C1 1.368(3) .
N3 C2 1.376(3) .
N3 C15 1.435(3) .
N4 C8 1.344(3) .
N4 C12 1.346(4) .
N4 Ag1 2.433(2) 3_566
N5 C13 1.342(4) .
N5 C17 1.342(4) .
N5 Ag1 2.319(2) 4_575
N6 C3 1.347(3) .
N6 C7 1.348(3) .
N6 Ag1 2.354(2) 3_666
N7 O1 1.226(5) .
N7 O2 1.243(5) .
N7' O1' 1.217(10) .
N7' O2' 1.228(10) .
C1 C3 1.478(4) .
C2 C9 1.471(3) .
C3 C4 1.395(4) .
C4 C5 1.389(4) .
C4 H4 0.9500 .
C5 C6 1.394(5) .
C5 H5 0.9500 .
C6 C7 1.389(4) .
C6 H6 0.9500 .
C7 H7 0.9500 .
C8 C9 1.389(4) .
C8 H8 0.9500 .
C9 C10 1.394(4) .
C10 C11 1.395(4) .
C10 H10 0.9500 .
C11 C12 1.387(4) .
C11 H11 0.9500 .
C12 H12 0.9500 .
C13 C14 1.386(4) .
C13 H13 0.9500 .
C14 C15 1.388(4) .
C14 H14 0.9500 .
C15 C16 1.388(4) .
C16 C17 1.394(4) .
C16 H16 0.9500 .
C17 H17 0.9500 .
O3 H3A 0.8502 .
O3 H3B 0.8499 .

loop_
_geom_torsion_atom_site_label_1
_geom_torsion_atom_site_label_2
_geom_torsion_atom_site_label_3
_geom_torsion_atom_site_label_4
_geom_torsion
_geom_torsion_site_symmetry_1
C1 N1 N2 C2 -0.4(3) .
Ag1 N1 N2 C2 164.93(17) .
N2 N1 C1 N3 0.8(3) .
Ag1 N1 C1 N3 -161.14(18) .
N2 N1 C1 C3 -179.6(2) .
Ag1 N1 C1 C3 18.5(4) .
C2 N3 C1 N1 -0.9(3) .
C15 N3 C1 N1 174.0(2) .
C2 N3 C1 C3 179.5(2) .
C15 N3 C1 C3 -5.7(4) .
N1 N2 C2 N3 -0.2(3) .
N1 N2 C2 C9 178.5(2) .
C1 N3 C2 N2 0.7(3) .
C15 N3 C2 N2 -174.4(2) .
C1 N3 C2 C9 -178.0(2) .
C15 N3 C2 C9 6.8(4) .
C7 N6 C3 C4 -0.9(4) .
Ag1 N6 C3 C4 175.1(2) 3_666
C7 N6 C3 C1 179.5(2) .
Ag1 N6 C3 C1 -4.4(3) 3_666
N1 C1 C3 N6 42.8(4) .
N3 C1 C3 N6 -137.6(3) .
N1 C1 C3 C4 -136.8(3) .
N3 C1 C3 C4 42.8(4) .
N6 C3 C4 C5 1.6(4) .
C1 C3 C4 C5 -178.8(3) .
C3 C4 C5 C6 -0.9(4) .
C4 C5 C6 C7 -0.4(4) .
C3 N6 C7 C6 -0.5(4) .
Ag1 N6 C7 C6 -176.6(2) 3_666
C5 C6 C7 N6 1.1(5) .
C12 N4 C8 C9 -0.2(4) .
Ag1 N4 C8 C9 -169.6(2) 3_566
N4 C8 C9 C10 -1.3(4) .
N4 C8 C9 C2 177.4(3) .
N2 C2 C9 C8 52.1(4) .
N3 C2 C9 C8 -129.3(3) .
N2 C2 C9 C10 -129.2(3) .
N3 C2 C9 C10 49.3(4) .
C8 C9 C10 C11 1.1(4) .
C2 C9 C10 C11 -177.5(3) .
C9 C10 C11 C12 0.5(4) .
C8 N4 C12 C11 2.0(4) .
Ag1 N4 C12 C11 171.3(2) 3_566
C10 C11 C12 N4 -2.1(5) .
C17 N5 C13 C14 0.9(4) .
Ag1 N5 C13 C14 179.0(2) 4_575
N5 C13 C14 C15 -1.9(5) .
C13 C14 C15 C16 0.3(4) .
C13 C14 C15 N3 -179.1(3) .
C1 N3 C15 C14 -124.8(3) .
C2 N3 C15 C14 49.1(4) .
C1 N3 C15 C16 55.9(4) .
C2 N3 C15 C16 -130.2(3) .
C14 C15 C16 C17 2.2(4) .
N3 C15 C16 C17 -178.4(2) .
C13 N5 C17 C16 1.9(4) .
Ag1 N5 C17 C16 -176.0(2) 4_575
C15 C16 C17 N5 -3.4(4) .
